data_1536194
loop_
_publ_author_name
'Joergens, S.'
'Mewis, A.'

_publ_section_title
;
 Die Kristallstrukturen von Hexachalcogeno-Hypodiphosphaten des Magnesiums
 und Zinks
;
_journal_name_full 'Zeitschrift fuer Anorganische und Allgemeine Chemie'
_journal_page_first 51
_journal_page_last 57
_journal_volume 630
_journal_year 2004
_chemical_formula_sum 'Mg2 P2 S6'
_chemical_name_systematic 'Mg2 (P2 S6)'
_space_group_IT_number 12
_symmetry_space_group_name_Hall '-C 2y'
_symmetry_space_group_name_H-M 'C 1 2/m 1'
_cell_angle_alpha 90
_cell_angle_beta 106.97
_cell_angle_gamma 90
_cell_formula_units_Z 2
_cell_length_a 6.085
_cell_length_b 10.56
_cell_length_c 6.835
_cell_volume 420.077
_citation_journal_id_ASTM ZAACAB
_cod_data_source_file Joergens_ZAACAB_2004_1050.cif
_cod_data_source_block Mg2P2S6
_cod_original_cell_volume 420.0769
_cod_database_code 1536194

loop_
_symmetry_equiv_pos_as_xyz
x,y,z
-x,y,-z
-x,-y,-z
x,-y,z
x+1/2,y+1/2,z
-x+1/2,y+1/2,-z
-x+1/2,-y+1/2,-z
x+1/2,-y+1/2,z

loop_
_atom_site_label
_atom_site_type_symbol
_atom_site_fract_x
_atom_site_fract_y
_atom_site_fract_z
_atom_site_occupancy
_atom_site_U_iso_or_equiv
P2 P+4 0.058 0.3364 0.172 0.051 0.0
Mg1 Mg+2 0 0.33304 0 0.932 0.0
Mg2 Mg+2 0 0 0 0.1 0.0
S1 S-2 0.75777 0 0.24819 1 0.0
S2 S-2 0.2444 0.16191 0.24967 1 0.0
P1 P+4 0.0555 0 0.1676 0.925 0.0
